data_1515146
loop_
_publ_author_name
'Brozek, Carl K.'
'Dinc\(a, Mircea'

_publ_section_title
;
 Lattice-imposed geometry in metal--organic frameworks: lacunary Zn4O
 clusters in MOF-5 serve as tripodal chelating ligands for Ni2+
;
_journal_issue 6
_journal_name_full 'Chemical Science'
_journal_page_first 2110
_journal_paper_doi 10.1039/c2sc20306e
_journal_volume 3
_journal_year 2012
_chemical_formula_sum 'C6 H3 N4 Ni0.1 O3.25 Zn'
_chemical_formula_weight 247.91
_chemical_name_systematic
;
?
;
_space_group_IT_number 225
_symmetry_cell_setting cubic
_symmetry_space_group_name_Hall '-F 4 2 3'
_symmetry_space_group_name_H-M 'F m -3 m'
_atom_sites_solution_hydrogens geom
_atom_sites_solution_primary direct
_atom_sites_solution_secondary difmap
_audit_creation_method SHELXL-97
_cell_angle_alpha 90.00
_cell_angle_beta 90.00
_cell_angle_gamma 90.00
_cell_formula_units_Z 32
_cell_length_a 25.8380(16)
_cell_length_b 25.8380(16)
_cell_length_c 25.8380(16)
_cell_measurement_reflns_used 80165
_cell_measurement_temperature 100(2)
_cell_measurement_theta_max 26.82
_cell_measurement_theta_min 1.37
_cell_volume 17249.5(19)
_computing_structure_refinement 'SHELXL-97 (Sheldrick, 2008)'
_computing_structure_solution 'SHELXS-97 (Sheldrick, 2008)'
_diffrn_ambient_temperature 100(2)
_diffrn_measured_fraction_theta_full 1.000
_diffrn_measured_fraction_theta_max 1.000
_diffrn_radiation_monochromator graphite
_diffrn_radiation_source 'fine-focus sealed tube'
_diffrn_radiation_type MoK\a
_diffrn_radiation_wavelength 0.71073
_diffrn_reflns_av_R_equivalents 0.0604
_diffrn_reflns_av_sigmaI/netI 0.0104
_diffrn_reflns_limit_h_max 32
_diffrn_reflns_limit_h_min -32
_diffrn_reflns_limit_k_max 32
_diffrn_reflns_limit_k_min -32
_diffrn_reflns_limit_l_max 32
_diffrn_reflns_limit_l_min -32
_diffrn_reflns_number 80165
_diffrn_reflns_theta_full 26.82
_diffrn_reflns_theta_max 26.82
_diffrn_reflns_theta_min 1.37
_exptl_absorpt_coefficient_mu 1.113
_exptl_absorpt_correction_T_max 0.7925
_exptl_absorpt_correction_T_min 0.7925
_exptl_crystal_colour purple
_exptl_crystal_density_diffrn 0.764
_exptl_crystal_density_method 'not measured'
_exptl_crystal_F_000 3930.2
_exptl_crystal_size_max 0.20
_exptl_crystal_size_mid 0.20
_exptl_crystal_size_min 0.20
_refine_diff_density_max 2.047
_refine_diff_density_min -0.450
_refine_diff_density_rms 0.177
_refine_ls_extinction_coef 0.00006(6)
_refine_ls_extinction_expression Fc^*^=kFc[1+0.001xFc^2^\l^3^/sin(2\q)]^-1/4^
_refine_ls_extinction_method SHELXL
_refine_ls_goodness_of_fit_ref 1.571
_refine_ls_hydrogen_treatment mixed
_refine_ls_matrix_type full
_refine_ls_number_parameters 35
_refine_ls_number_reflns 991
_refine_ls_number_restraints 0
_refine_ls_restrained_S_all 1.571
_refine_ls_R_factor_all 0.1063
_refine_ls_R_factor_gt 0.0905
_refine_ls_shift/su_max 0.000
_refine_ls_shift/su_mean 0.000
_refine_ls_structure_factor_coef Fsqd
_refine_ls_weighting_details 'calc w=1/[\s^2^(Fo^2^)+(0.2000P)^2^+0.0000P] where P=(Fo^2^+2Fc^2^)/3'
_refine_ls_weighting_scheme calc
_refine_ls_wR_factor_gt 0.2759
_refine_ls_wR_factor_ref 0.3424
_reflns_number_gt 780
_reflns_number_total 991
_reflns_threshold_expression >2sigma(I)
_cod_data_source_file c2sc20306e.txt
_cod_data_source_block a
_cod_original_sg_symbol_H-M f_m_-3_m
_cod_original_formula_sum 'C6 H3 N4 Ni0.10 O3.25 Zn'
_cod_database_code 1515146

loop_
_symmetry_equiv_pos_as_xyz
'x, y, z'
'-x, -y, z'
'-x, y, -z'
'x, -y, -z'
'z, x, y'
'z, -x, -y'
'-z, -x, y'
'-z, x, -y'
'y, z, x'
'-y, z, -x'
'y, -z, -x'
'-y, -z, x'
'y, x, -z'
'-y, -x, -z'
'y, -x, z'
'-y, x, z'
'x, z, -y'
'-x, z, y'
'-x, -z, -y'
'x, -z, y'
'z, y, -x'
'z, -y, x'
'-z, y, x'
'-z, -y, -x'
'x, y+1/2, z+1/2'
'-x, -y+1/2, z+1/2'
'-x, y+1/2, -z+1/2'
'x, -y+1/2, -z+1/2'
'z, x+1/2, y+1/2'
'z, -x+1/2, -y+1/2'
'-z, -x+1/2, y+1/2'
'-z, x+1/2, -y+1/2'
'y, z+1/2, x+1/2'
'-y, z+1/2, -x+1/2'
'y, -z+1/2, -x+1/2'
'-y, -z+1/2, x+1/2'
'y, x+1/2, -z+1/2'
'-y, -x+1/2, -z+1/2'
'y, -x+1/2, z+1/2'
'-y, x+1/2, z+1/2'
'x, z+1/2, -y+1/2'
'-x, z+1/2, y+1/2'
'-x, -z+1/2, -y+1/2'
'x, -z+1/2, y+1/2'
'z, y+1/2, -x+1/2'
'z, -y+1/2, x+1/2'
'-z, y+1/2, x+1/2'
'-z, -y+1/2, -x+1/2'
'x+1/2, y, z+1/2'
'-x+1/2, -y, z+1/2'
'-x+1/2, y, -z+1/2'
'x+1/2, -y, -z+1/2'
'z+1/2, x, y+1/2'
'z+1/2, -x, -y+1/2'
'-z+1/2, -x, y+1/2'
'-z+1/2, x, -y+1/2'
'y+1/2, z, x+1/2'
'-y+1/2, z, -x+1/2'
'y+1/2, -z, -x+1/2'
'-y+1/2, -z, x+1/2'
'y+1/2, x, -z+1/2'
'-y+1/2, -x, -z+1/2'
'y+1/2, -x, z+1/2'
'-y+1/2, x, z+1/2'
'x+1/2, z, -y+1/2'
'-x+1/2, z, y+1/2'
'-x+1/2, -z, -y+1/2'
'x+1/2, -z, y+1/2'
'z+1/2, y, -x+1/2'
'z+1/2, -y, x+1/2'
'-z+1/2, y, x+1/2'
'-z+1/2, -y, -x+1/2'
'x+1/2, y+1/2, z'
'-x+1/2, -y+1/2, z'
'-x+1/2, y+1/2, -z'
'x+1/2, -y+1/2, -z'
'z+1/2, x+1/2, y'
'z+1/2, -x+1/2, -y'
'-z+1/2, -x+1/2, y'
'-z+1/2, x+1/2, -y'
'y+1/2, z+1/2, x'
'-y+1/2, z+1/2, -x'
'y+1/2, -z+1/2, -x'
'-y+1/2, -z+1/2, x'
'y+1/2, x+1/2, -z'
'-y+1/2, -x+1/2, -z'
'y+1/2, -x+1/2, z'
'-y+1/2, x+1/2, z'
'x+1/2, z+1/2, -y'
'-x+1/2, z+1/2, y'
'-x+1/2, -z+1/2, -y'
'x+1/2, -z+1/2, y'
'z+1/2, y+1/2, -x'
'z+1/2, -y+1/2, x'
'-z+1/2, y+1/2, x'
'-z+1/2, -y+1/2, -x'
'-x, -y, -z'
'x, y, -z'
'x, -y, z'
'-x, y, z'
'-z, -x, -y'
'-z, x, y'
'z, x, -y'
'z, -x, y'
'-y, -z, -x'
'y, -z, x'
'-y, z, x'
'y, z, -x'
'-y, -x, z'
'y, x, z'
'-y, x, -z'
'y, -x, -z'
'-x, -z, y'
'x, -z, -y'
'x, z, y'
'-x, z, -y'
'-z, -y, x'
'-z, y, -x'
'z, -y, -x'
'z, y, x'
'-x, -y+1/2, -z+1/2'
'x, y+1/2, -z+1/2'
'x, -y+1/2, z+1/2'
'-x, y+1/2, z+1/2'
'-z, -x+1/2, -y+1/2'
'-z, x+1/2, y+1/2'
'z, x+1/2, -y+1/2'
'z, -x+1/2, y+1/2'
'-y, -z+1/2, -x+1/2'
'y, -z+1/2, x+1/2'
'-y, z+1/2, x+1/2'
'y, z+1/2, -x+1/2'
'-y, -x+1/2, z+1/2'
'y, x+1/2, z+1/2'
'-y, x+1/2, -z+1/2'
'y, -x+1/2, -z+1/2'
'-x, -z+1/2, y+1/2'
'x, -z+1/2, -y+1/2'
'x, z+1/2, y+1/2'
'-x, z+1/2, -y+1/2'
'-z, -y+1/2, x+1/2'
'-z, y+1/2, -x+1/2'
'z, -y+1/2, -x+1/2'
'z, y+1/2, x+1/2'
'-x+1/2, -y, -z+1/2'
'x+1/2, y, -z+1/2'
'x+1/2, -y, z+1/2'
'-x+1/2, y, z+1/2'
'-z+1/2, -x, -y+1/2'
'-z+1/2, x, y+1/2'
'z+1/2, x, -y+1/2'
'z+1/2, -x, y+1/2'
'-y+1/2, -z, -x+1/2'
'y+1/2, -z, x+1/2'
'-y+1/2, z, x+1/2'
'y+1/2, z, -x+1/2'
'-y+1/2, -x, z+1/2'
'y+1/2, x, z+1/2'
'-y+1/2, x, -z+1/2'
'y+1/2, -x, -z+1/2'
'-x+1/2, -z, y+1/2'
'x+1/2, -z, -y+1/2'
'x+1/2, z, y+1/2'
'-x+1/2, z, -y+1/2'
'-z+1/2, -y, x+1/2'
'-z+1/2, y, -x+1/2'
'z+1/2, -y, -x+1/2'
'z+1/2, y, x+1/2'
'-x+1/2, -y+1/2, -z'
'x+1/2, y+1/2, -z'
'x+1/2, -y+1/2, z'
'-x+1/2, y+1/2, z'
'-z+1/2, -x+1/2, -y'
'-z+1/2, x+1/2, y'
'z+1/2, x+1/2, -y'
'z+1/2, -x+1/2, y'
'-y+1/2, -z+1/2, -x'
'y+1/2, -z+1/2, x'
'-y+1/2, z+1/2, x'
'y+1/2, z+1/2, -x'
'-y+1/2, -x+1/2, z'
'y+1/2, x+1/2, z'
'-y+1/2, x+1/2, -z'
'y+1/2, -x+1/2, -z'
'-x+1/2, -z+1/2, y'
'x+1/2, -z+1/2, -y'
'x+1/2, z+1/2, y'
'-x+1/2, z+1/2, -y'
'-z+1/2, -y+1/2, x'
'-z+1/2, y+1/2, -x'
'z+1/2, -y+1/2, -x'
'z+1/2, y+1/2, x'

loop_
_atom_site_label
_atom_site_type_symbol
_atom_site_fract_x
_atom_site_fract_y
_atom_site_fract_z
_atom_site_U_iso_or_equiv
_atom_site_adp_type
_atom_site_occupancy
_atom_site_symmetry_multiplicity
_atom_site_calc_flag
_atom_site_refinement_flags
Ni1 Ni 0.20654(2) 0.20654(2) 0.20654(2) 0.0324(7) Uani 0.09 6 d SP
Zn1 Zn 0.20654(2) 0.20654(2) 0.20654(2) 0.0324(7) Uani 0.91 6 d SP
O2 O 0.2500 0.2500 0.2500 0.038(3) Uani 1 24 d S
O1 O 0.21893(12) 0.21893(12) 0.13338(15) 0.0517(12) Uani 1 2 d S
C1 C 0.2500 0.2500 0.1108(2) 0.0454(18) Uani 1 4 d S
C2 C 0.2500 0.2500 0.0532(3) 0.050(2) Uani 1 4 d S
C3 C 0.21749(17) 0.21749(17) 0.0271(3) 0.061(2) Uani 1 2 d S
H3 H 0.1950 0.1950 0.0455 0.073 Uiso 1 2 calc SR
N4 N 0.3446(13) 0.1554(13) 0.1554(13) 0.26(2) Uani 1 6 d S
N3 N 0.0783(10) 0.2567(10) 0.0783(10) 0.42(3) Uani 1 2 d S

loop_
_atom_site_aniso_label
_atom_site_aniso_U_11
_atom_site_aniso_U_22
_atom_site_aniso_U_33
_atom_site_aniso_U_23
_atom_site_aniso_U_13
_atom_site_aniso_U_12
Ni1 0.0324(7) 0.0324(7) 0.0324(7) 0.00011(18) 0.00011(18) 0.00011(18)
Zn1 0.0324(7) 0.0324(7) 0.0324(7) 0.00011(18) 0.00011(18) 0.00011(18)
O2 0.038(3) 0.038(3) 0.038(3) 0.000 0.000 0.000
O1 0.0592(16) 0.0592(16) 0.037(2) 0.0017(11) 0.0017(11) -0.018(2)
C1 0.053(3) 0.053(3) 0.029(3) 0.000 0.000 -0.005(3)
C2 0.061(3) 0.061(3) 0.028(3) 0.000 0.000 -0.005(4)
C3 0.072(3) 0.072(3) 0.039(3) 0.0067(17) 0.0067(17) -0.035(3)
N4 0.26(2) 0.26(2) 0.26(2) 0.08(3) -0.08(3) -0.08(3)
N3 0.32(2) 0.62(6) 0.32(2) 0.23(4) 0.14(2) 0.23(4)

loop_
_atom_type_symbol
_atom_type_description
_atom_type_scat_dispersion_real
_atom_type_scat_dispersion_imag
_atom_type_scat_source
C C 0.0033 0.0016 'International Tables Vol C Tables 4.2.6.8 and 6.1.1.4'
H H 0.0000 0.0000 'International Tables Vol C Tables 4.2.6.8 and 6.1.1.4'
O O 0.0106 0.0060 'International Tables Vol C Tables 4.2.6.8 and 6.1.1.4'
Zn Zn 0.2839 1.4301 'International Tables Vol C Tables 4.2.6.8 and 6.1.1.4'
Ni Ni 0.3393 1.1124 'International Tables Vol C Tables 4.2.6.8 and 6.1.1.4'
N N 0.0061 0.0033 'International Tables Vol C Tables 4.2.6.8 and 6.1.1.4'

loop_
_geom_angle_atom_site_label_1
_geom_angle_atom_site_label_2
_geom_angle_atom_site_label_3
_geom_angle
_geom_angle_site_symmetry_1
_geom_angle_site_symmetry_3
O1 Ni1 O1 107.05(14) . 9
O1 Ni1 O1 107.05(14) . 5
O1 Ni1 O1 107.05(14) 9 5
O1 Ni1 O2 111.80(13) . .
O1 Ni1 O2 111.80(13) 9 .
O1 Ni1 O2 111.80(13) 5 .
Zn1 O2 Ni1 0.00(9) 74 74
Zn1 O2 Zn1 109.5 74 28
Ni1 O2 Zn1 109.5 74 28
Zn1 O2 Zn1 109.5 74 51
Ni1 O2 Zn1 109.5 74 51
Zn1 O2 Zn1 109.5 28 51
Zn1 O2 Ni1 109.5 74 51
Ni1 O2 Ni1 109.5 74 51
Zn1 O2 Ni1 109.5 28 51
Zn1 O2 Ni1 0.00(6) 51 51
Zn1 O2 Ni1 109.5 74 28
Ni1 O2 Ni1 109.5 74 28
Zn1 O2 Ni1 0.00(6) 28 28
Zn1 O2 Ni1 109.5 51 28
Ni1 O2 Ni1 109.5 51 28
Zn1 O2 Ni1 109.5 74 .
Ni1 O2 Ni1 109.5 74 .
Zn1 O2 Ni1 109.5 28 .
Zn1 O2 Ni1 109.5 51 .
Ni1 O2 Ni1 109.5 51 .
Ni1 O2 Ni1 109.5 28 .
C1 O1 Ni1 130.6(4) . .
O1 C1 O1 125.6(6) 74 .
O1 C1 C2 117.2(3) 74 .
O1 C1 C2 117.2(3) . .
C3 C2 C3 120.7(7) 74 .
C3 C2 C1 119.7(4) 74 .
C3 C2 C1 119.7(4) . .
C2 C3 C3 119.7(4) . 98

loop_
_geom_bond_atom_site_label_1
_geom_bond_atom_site_label_2
_geom_bond_distance
_geom_bond_site_symmetry_2
Ni1 O1 1.944(4) .
Ni1 O1 1.944(4) 9
Ni1 O1 1.944(4) 5
Ni1 O2 1.9449(10) .
O2 Zn1 1.9448(10) 74
O2 Ni1 1.9448(10) 74
O2 Zn1 1.9448(10) 28
O2 Zn1 1.9448(10) 51
O2 Ni1 1.9448(10) 51
O2 Ni1 1.9448(10) 28
O1 C1 1.276(5) .
C1 O1 1.276(5) 74
C1 C2 1.488(10) .
C2 C3 1.367(8) 74
C2 C3 1.367(8) .
C3 C3 1.398(13) 98
